data_7248882
loop_
_publ_author_name
'Ward, Jas S.'
'Kruger, Paul E.'

_publ_section_title
;
 A pentametallic Co5L4 architecture constructed from bis-substituted
 phosphate-based ligands
;
_journal_issue 26
_journal_name_full CrystEngComm
_journal_page_first 3459
_journal_page_last 3462
_journal_paper_doi 10.1039/D4CE00468J
_journal_volume 26
_journal_year 2024
_chemical_formula_moiety 'C24 H16 Co N6 O4, B F4, 2(C2 H3 N)'
_chemical_formula_sum 'C28 H22 B Co F4 N8 O4'
_chemical_formula_weight 680.27
_space_group_crystal_system monoclinic
_space_group_IT_number 14
_space_group_name_Hall '-P 2ybc'
_space_group_name_H-M_alt 'P 1 21/c 1'
_atom_sites_solution_hydrogens geom
_atom_sites_solution_primary dual
_audit_creation_date 2016-08-30
_audit_creation_method
;
Olex2 1.2
(compiled 2016.08.25 svn.r3337 for OlexSys, GUI svn.r5221)
;
_audit_update_record
;
2017-08-18 deposited with the CCDC.	2024-06-17 downloaded from the CCDC.
;
_cell_angle_alpha 90
_cell_angle_beta 112.62(3)
_cell_angle_gamma 90
_cell_formula_units_Z 4
_cell_length_a 12.803(3)
_cell_length_b 16.333(3)
_cell_length_c 14.884(3)
_cell_measurement_reflns_used 1167
_cell_measurement_temperature 100(2)
_cell_measurement_theta_max 32.0
_cell_measurement_theta_min 0.4
_cell_volume 2873.0(12)
_computing_cell_refinement 'XDS (Kabsch, 1993)'
_computing_data_collection 'BluIce (McPhillips, 2002)'
_computing_data_reduction 'XDS (Kabsch, 1993)'
_computing_molecular_graphics 'Olex2 (Dolomanov et al., 2009)'
_computing_publication_material 'Olex2 (Dolomanov et al., 2009)'
_computing_structure_refinement 'ShelXL (Sheldrick, 2015)'
_computing_structure_solution 'ShelXT (Sheldrick, 2015)'
_diffrn_ambient_temperature 100(2)
_diffrn_measured_fraction_theta_full 0.996
_diffrn_measured_fraction_theta_max 0.986
_diffrn_measurement_device_type 'ADSC Quantum 210r'
_diffrn_measurement_method '\f scans'
_diffrn_radiation_monochromator 'Silicon Double Crystal'
_diffrn_radiation_source 'MX1 Beamline Australian Synchrotron'
_diffrn_radiation_type Synchrotron
_diffrn_radiation_wavelength 0.71073
_diffrn_reflns_av_R_equivalents 0.0688
_diffrn_reflns_av_unetI/netI 0.0543
_diffrn_reflns_Laue_measured_fraction_full 0.996
_diffrn_reflns_Laue_measured_fraction_max 0.986
_diffrn_reflns_limit_h_max 17
_diffrn_reflns_limit_h_min -17
_diffrn_reflns_limit_k_max 21
_diffrn_reflns_limit_k_min -21
_diffrn_reflns_limit_l_max 19
_diffrn_reflns_limit_l_min -19
_diffrn_reflns_number 23903
_diffrn_reflns_point_group_measured_fraction_full 0.996
_diffrn_reflns_point_group_measured_fraction_max 0.986
_diffrn_reflns_theta_full 25.242
_diffrn_reflns_theta_max 28.282
_diffrn_reflns_theta_min 1.937
_diffrn_standards_number 0
_exptl_absorpt_coefficient_mu 0.675
_exptl_absorpt_correction_type none
_exptl_crystal_colour orange
_exptl_crystal_colour_primary orange
_exptl_crystal_density_diffrn 1.573
_exptl_crystal_description plate
_exptl_crystal_F_000 1384
_exptl_crystal_recrystallization_method 'Re-crystallisation from solvent: NCMe/benzene'
_exptl_crystal_size_max 0.2
_exptl_crystal_size_mid 0.1
_exptl_crystal_size_min 0.01
_refine_diff_density_max 0.699
_refine_diff_density_min -1.151
_refine_diff_density_rms 0.080
_refine_ls_extinction_method none
_refine_ls_goodness_of_fit_ref 1.020
_refine_ls_hydrogen_treatment constr
_refine_ls_matrix_type full
_refine_ls_number_parameters 417
_refine_ls_number_reflns 7032
_refine_ls_number_restraints 0
_refine_ls_restrained_S_all 1.020
_refine_ls_R_factor_all 0.0787
_refine_ls_R_factor_gt 0.0550
_refine_ls_shift/su_max 0.000
_refine_ls_shift/su_mean 0.000
_refine_ls_structure_factor_coef Fsqd
_refine_ls_weighting_details 'w=1/[\s^2^(Fo^2^)+(0.0782P)^2^+2.4697P] where P=(Fo^2^+2Fc^2^)/3'
_refine_ls_weighting_scheme calc
_refine_ls_wR_factor_gt 0.1382
_refine_ls_wR_factor_ref 0.1538
_reflns_Friedel_coverage 0.000
_reflns_number_gt 5225
_reflns_number_total 7032
_reflns_threshold_expression 'I > 2\s(I)'
_cod_data_source_file d4ce00468j2.cif
_cod_data_source_block JSW-03-141-176-KY7
_cod_depositor_comments 'Adding full bibliography for 7248881--7248883.cif.'
_cod_original_cell_volume 2873.1(12)
_cod_database_code 7248882
_shelxl_version_number 2014/6
_shelx_space_group_comment
;
The symmetry employed for this shelxl refinement is uniquely defined
by the following loop, which should always be used as a source of
symmetry information in preference to the above space-group names.
They are only intended as comments.
;
_exptl_absorpt_special_details 'XDS (Kabsch, 1993)'
_olex2_refinement_description
;
1. Fixed Uiso
 At 1.2 times of:
  All C(H) groups
 At 1.5 times of:
  All C(H,H,H) groups
2.a Aromatic/amide H refined with riding coordinates:
 C12(H12), C13(H13), C14(H14), C15(H15), C23(H23), C24(H24), C25(H25),
 C26(H26), C32(H32), C33(H33), C34(H34), C35(H35), C43(H43), C44(H44), C45(H45),
  C46(H46)
2.b Idealised Me refined as rotating group:
 C213(H21A,H21B,H21C), C223(H22A,H22B,H22C)
;
_olex2_submission_special_instructions 'No special instructions were received'

loop_
_space_group_symop_operation_xyz
'x, y, z'
'-x, y+1/2, -z+1/2'
'-x, -y, -z'
'x, -y-1/2, z-1/2'

loop_
_atom_site_label
_atom_site_type_symbol
_atom_site_fract_x
_atom_site_fract_y
_atom_site_fract_z
_atom_site_U_iso_or_equiv
_atom_site_adp_type
_atom_site_occupancy
_atom_site_site_symmetry_order
_atom_site_calc_flag
_atom_site_refinement_flags_posn
_atom_site_refinement_flags_adp
_atom_site_refinement_flags_occupancy
_atom_site_disorder_assembly
_atom_site_disorder_group
Co1 Co 0.61052(3) 0.31656(2) 0.34262(2) 0.02652(12) Uani 1 1 d . . . . .
O18 O 0.5873(2) 0.40488(14) 0.58548(15) 0.0414(5) Uani 1 1 d . . . . .
O21 O 0.4376(2) 0.26896(15) 0.51115(16) 0.0444(6) Uani 1 1 d . . . . .
O38 O 0.7698(2) 0.23393(15) 0.17601(15) 0.0440(5) Uani 1 1 d . . . . .
O41 O 0.6173(2) 0.36669(14) 0.08116(15) 0.0415(5) Uani 1 1 d . . . . .
N11 N 0.71336(19) 0.40351(14) 0.41096(16) 0.0283(5) Uani 1 1 d . . . . .
N19 N 0.5643(2) 0.32467(14) 0.44907(16) 0.0298(5) Uani 1 1 d . . . . .
N27 N 0.4986(2) 0.22939(15) 0.30240(15) 0.0292(5) Uani 1 1 d . . . . .
N31 N 0.7302(2) 0.23712(14) 0.39765(15) 0.0278(5) Uani 1 1 d . . . . .
N39 N 0.6533(2) 0.30923(15) 0.23423(16) 0.0303(5) Uani 1 1 d . . . . .
N47 N 0.5026(2) 0.39660(15) 0.26056(16) 0.0313(5) Uani 1 1 d . . . . .
C12 C 0.7914(2) 0.43971(18) 0.3847(2) 0.0308(6) Uani 1 1 d . . . . .
H12 H 0.8003 0.4220 0.3273 0.037 Uiso 1 1 calc R . . . .
C13 C 0.8592(3) 0.50211(19) 0.4392(2) 0.0357(6) Uani 1 1 d . . . . .
H13 H 0.9123 0.5281 0.4182 0.043 Uiso 1 1 calc R . . . .
C14 C 0.8493(3) 0.5266(2) 0.5247(2) 0.0381(7) Uani 1 1 d . . . . .
H14 H 0.8965 0.5685 0.5637 0.046 Uiso 1 1 calc R . . . .
C15 C 0.7690(3) 0.48872(19) 0.5524(2) 0.0371(6) Uani 1 1 d . . . . .
H15 H 0.7605 0.5043 0.6107 0.045 Uiso 1 1 calc R . . . .
C16 C 0.7024(2) 0.42850(18) 0.4940(2) 0.0317(6) Uani 1 1 d . . . . .
C17 C 0.6116(2) 0.38521(18) 0.51716(19) 0.0321(6) Uani 1 1 d . . . . .
C20 C 0.4800(3) 0.27281(18) 0.4508(2) 0.0323(6) Uani 1 1 d . . . . .
C22 C 0.4451(3) 0.21712(19) 0.3642(2) 0.0321(6) Uani 1 1 d . . . . .
C23 C 0.3638(3) 0.1572(2) 0.3485(2) 0.0376(7) Uani 1 1 d . . . . .
H23 H 0.3286 0.1493 0.3936 0.045 Uiso 1 1 calc R . . . .
C24 C 0.3343(3) 0.1088(2) 0.2658(2) 0.0410(7) Uani 1 1 d . . . . .
H24 H 0.2776 0.0679 0.2527 0.049 Uiso 1 1 calc R . . . .
C25 C 0.3891(3) 0.1212(2) 0.2027(2) 0.0379(7) Uani 1 1 d . . . . .
H25 H 0.3705 0.0884 0.1459 0.045 Uiso 1 1 calc R . . . .
C26 C 0.4710(3) 0.18141(18) 0.2227(2) 0.0323(6) Uani 1 1 d . . . . .
H26 H 0.5086 0.1892 0.1794 0.039 Uiso 1 1 calc R . . . .
C32 C 0.7677(3) 0.20556(18) 0.48791(19) 0.0313(6) Uani 1 1 d . . . . .
H32 H 0.7350 0.2236 0.5319 0.038 Uiso 1 1 calc R . . . .
C33 C 0.8526(3) 0.14740(19) 0.5182(2) 0.0347(6) Uani 1 1 d . . . . .
H33 H 0.8780 0.1264 0.5826 0.042 Uiso 1 1 calc R . . . .
C34 C 0.9007(3) 0.11970(19) 0.4550(2) 0.0349(6) Uani 1 1 d . . . . .
H34 H 0.9586 0.0793 0.4749 0.042 Uiso 1 1 calc R . . . .
C35 C 0.8621(2) 0.15259(19) 0.3613(2) 0.0328(6) Uani 1 1 d . . . . .
H35 H 0.8929 0.1348 0.3159 0.039 Uiso 1 1 calc R . . . .
C36 C 0.7784(2) 0.21130(18) 0.33588(19) 0.0289(5) Uani 1 1 d . . . . .
C37 C 0.7347(2) 0.25229(18) 0.23829(19) 0.0305(6) Uani 1 1 d . . . . .
C40 C 0.5993(2) 0.35896(18) 0.15491(19) 0.0309(6) Uani 1 1 d . . . . .
C42 C 0.5096(2) 0.40734(18) 0.1724(2) 0.0318(6) Uani 1 1 d . . . . .
C43 C 0.4387(3) 0.4592(2) 0.1034(2) 0.0402(7) Uani 1 1 d . . . . .
H43 H 0.4449 0.4652 0.0422 0.048 Uiso 1 1 calc R . . . .
C44 C 0.3577(3) 0.5029(2) 0.1244(3) 0.0475(8) Uani 1 1 d . . . . .
H44 H 0.3073 0.5389 0.0776 0.057 Uiso 1 1 calc R . . . .
C45 C 0.3516(3) 0.4931(2) 0.2146(2) 0.0444(7) Uani 1 1 d . . . . .
H45 H 0.2973 0.5226 0.2308 0.053 Uiso 1 1 calc R . . . .
C46 C 0.4260(3) 0.43943(19) 0.2812(2) 0.0362(6) Uani 1 1 d . . . . .
H46 H 0.4221 0.4331 0.3433 0.043 Uiso 1 1 calc R . . . .
F112 F 0.9733(3) 0.57157(19) 0.2724(2) 0.0998(11) Uani 1 1 d . . . . .
F113 F 1.0105(3) 0.49102(18) 0.1637(3) 0.0899(10) Uani 1 1 d . . . . .
F114 F 0.8842(3) 0.45336(17) 0.22393(19) 0.0845(10) Uani 1 1 d . . . . .
F115 F 0.8523(4) 0.5575(3) 0.1191(3) 0.1314(16) Uani 1 1 d . . . . .
B111 B 0.9290(4) 0.5183(3) 0.1952(3) 0.0498(10) Uani 1 1 d . . . . .
N211 N 0.9547(4) 0.6970(3) 0.4818(4) 0.0817(13) Uani 1 1 d . . . . .
C212 C 0.8815(4) 0.7433(3) 0.4651(3) 0.0633(11) Uani 1 1 d . . . . .
C213 C 0.7894(4) 0.8015(3) 0.4441(4) 0.0757(13) Uani 1 1 d . . . . .
H21A H 0.7642 0.8192 0.3761 0.114 Uiso 1 1 calc GR . . . .
H21B H 0.8155 0.8491 0.4870 0.114 Uiso 1 1 calc GR . . . .
H21C H 0.7263 0.7755 0.4549 0.114 Uiso 1 1 calc GR . . . .
N221 N 0.2286(4) 0.3428(3) 0.3068(4) 0.0825(13) Uani 1 1 d . . . . .
C222 C 0.1443(3) 0.3109(3) 0.2864(3) 0.0544(9) Uani 1 1 d . . . . .
C223 C 0.0389(4) 0.2689(3) 0.2623(3) 0.0718(13) Uani 1 1 d . . . . .
H22A H 0.0224 0.2373 0.2024 0.108 Uiso 1 1 calc GR . . . .
H22B H -0.0216 0.3089 0.2524 0.108 Uiso 1 1 calc GR . . . .
H22C H 0.0436 0.2319 0.3155 0.108 Uiso 1 1 calc GR . . . .

loop_
_atom_site_aniso_label
_atom_site_aniso_U_11
_atom_site_aniso_U_22
_atom_site_aniso_U_33
_atom_site_aniso_U_23
_atom_site_aniso_U_13
_atom_site_aniso_U_12
Co1 0.0342(2) 0.0294(2) 0.02127(17) -0.00118(13) 0.01651(14) -0.00027(15)
O18 0.0570(14) 0.0431(13) 0.0356(11) -0.0112(9) 0.0304(10) -0.0106(10)
O21 0.0538(14) 0.0550(15) 0.0366(11) -0.0100(10) 0.0308(10) -0.0143(11)
O38 0.0539(13) 0.0565(15) 0.0315(10) 0.0065(10) 0.0273(10) 0.0138(11)
O41 0.0530(13) 0.0484(13) 0.0313(10) 0.0086(9) 0.0253(10) 0.0082(10)
N11 0.0332(12) 0.0308(12) 0.0244(10) 0.0014(9) 0.0150(9) -0.0016(9)
N19 0.0384(12) 0.0320(12) 0.0245(10) -0.0024(9) 0.0184(10) -0.0039(10)
N27 0.0370(12) 0.0328(12) 0.0226(10) -0.0013(9) 0.0166(9) 0.0000(10)
N31 0.0371(12) 0.0299(12) 0.0221(10) -0.0024(8) 0.0175(9) -0.0027(9)
N39 0.0383(12) 0.0345(13) 0.0226(10) 0.0019(9) 0.0167(9) 0.0027(10)
N47 0.0399(13) 0.0308(12) 0.0277(11) -0.0026(9) 0.0181(10) -0.0005(10)
C12 0.0348(14) 0.0343(15) 0.0280(12) 0.0030(11) 0.0174(11) 0.0004(11)
C13 0.0339(14) 0.0386(16) 0.0362(14) 0.0046(12) 0.0153(12) -0.0021(12)
C14 0.0409(16) 0.0379(16) 0.0357(15) -0.0050(12) 0.0148(13) -0.0084(13)
C15 0.0461(17) 0.0373(16) 0.0321(14) -0.0054(12) 0.0195(13) -0.0058(13)
C16 0.0382(15) 0.0336(15) 0.0284(13) -0.0001(11) 0.0186(12) -0.0008(12)
C17 0.0407(15) 0.0354(15) 0.0269(12) -0.0030(11) 0.0205(12) -0.0035(12)
C20 0.0402(15) 0.0350(15) 0.0282(13) -0.0039(11) 0.0204(12) -0.0047(12)
C22 0.0389(15) 0.0351(15) 0.0269(12) -0.0025(11) 0.0177(11) -0.0013(12)
C23 0.0446(17) 0.0426(17) 0.0331(14) -0.0051(12) 0.0231(13) -0.0077(13)
C24 0.0520(18) 0.0383(17) 0.0377(15) -0.0100(13) 0.0230(14) -0.0137(14)
C25 0.0462(17) 0.0391(16) 0.0316(14) -0.0087(12) 0.0187(13) -0.0035(13)
C26 0.0409(15) 0.0336(15) 0.0268(12) -0.0020(11) 0.0179(11) 0.0021(12)
C32 0.0401(15) 0.0340(15) 0.0222(12) -0.0010(10) 0.0147(11) -0.0045(11)
C33 0.0410(16) 0.0387(16) 0.0245(12) 0.0036(11) 0.0127(12) -0.0022(12)
C34 0.0391(15) 0.0358(15) 0.0332(14) 0.0039(12) 0.0177(12) 0.0012(12)
C35 0.0377(15) 0.0360(15) 0.0304(13) 0.0014(11) 0.0194(12) 0.0006(12)
C36 0.0332(13) 0.0342(14) 0.0240(12) -0.0012(10) 0.0161(11) -0.0012(11)
C37 0.0376(14) 0.0351(15) 0.0250(12) -0.0001(10) 0.0190(11) 0.0011(12)
C40 0.0394(15) 0.0319(15) 0.0256(12) -0.0002(10) 0.0170(11) -0.0011(12)
C42 0.0378(15) 0.0330(14) 0.0290(13) -0.0006(11) 0.0177(11) 0.0026(12)
C43 0.0499(18) 0.0407(17) 0.0337(15) 0.0059(13) 0.0203(14) 0.0074(14)
C44 0.056(2) 0.046(2) 0.0445(17) 0.0095(15) 0.0246(16) 0.0173(16)
C45 0.0482(18) 0.0441(18) 0.0458(17) 0.0041(14) 0.0236(15) 0.0145(15)
C46 0.0437(16) 0.0378(16) 0.0339(14) -0.0023(12) 0.0225(13) 0.0030(13)
F112 0.167(3) 0.0742(19) 0.0737(18) -0.0323(15) 0.063(2) -0.041(2)
F113 0.109(2) 0.0719(18) 0.131(3) -0.0300(17) 0.094(2) -0.0311(16)
F114 0.138(3) 0.0768(18) 0.0770(17) -0.0261(14) 0.0837(19) -0.0475(17)
F115 0.162(4) 0.141(3) 0.077(2) 0.029(2) 0.031(2) 0.072(3)
B111 0.072(3) 0.044(2) 0.047(2) -0.0080(17) 0.039(2) -0.0082(19)
N211 0.097(3) 0.057(2) 0.103(3) -0.006(2) 0.052(3) -0.023(2)
C212 0.077(3) 0.062(3) 0.061(2) -0.013(2) 0.037(2) -0.027(2)
C213 0.073(3) 0.089(4) 0.069(3) -0.008(2) 0.031(3) -0.012(3)
N221 0.069(3) 0.074(3) 0.116(4) -0.019(3) 0.048(3) -0.017(2)
C222 0.054(2) 0.055(2) 0.056(2) -0.0008(17) 0.0245(18) 0.0023(18)
C223 0.060(3) 0.092(4) 0.060(3) 0.011(2) 0.020(2) -0.016(2)

loop_
_atom_type_symbol
_atom_type_description
_atom_type_scat_dispersion_real
_atom_type_scat_dispersion_imag
_atom_type_scat_source
C C 0.0033 0.0016 'International Tables Vol C Tables 4.2.6.8 and 6.1.1.4'
H H 0.0000 0.0000 'International Tables Vol C Tables 4.2.6.8 and 6.1.1.4'
B B 0.0013 0.0007 'International Tables Vol C Tables 4.2.6.8 and 6.1.1.4'
Co Co 0.3494 0.9721 'International Tables Vol C Tables 4.2.6.8 and 6.1.1.4'
F F 0.0171 0.0103 'International Tables Vol C Tables 4.2.6.8 and 6.1.1.4'
N N 0.0061 0.0033 'International Tables Vol C Tables 4.2.6.8 and 6.1.1.4'
O O 0.0106 0.0060 'International Tables Vol C Tables 4.2.6.8 and 6.1.1.4'

loop_
_geom_angle_atom_site_label_1
_geom_angle_atom_site_label_2
_geom_angle_atom_site_label_3
_geom_angle
_geom_angle_site_symmetry_1
_geom_angle_site_symmetry_3
_geom_angle_publ_flag
N11 Co1 N27 165.92(9) . . ?
N11 Co1 N47 90.69(10) . . ?
N19 Co1 N11 82.97(10) . . ?
N19 Co1 N27 83.02(10) . . ?
N19 Co1 N31 98.29(10) . . ?
N19 Co1 N47 95.90(10) . . ?
N27 Co1 N47 92.13(10) . . ?
N31 Co1 N11 90.09(10) . . ?
N31 Co1 N27 90.55(10) . . ?
N31 Co1 N47 165.77(9) . . ?
N39 Co1 N11 97.63(10) . . ?
N39 Co1 N19 178.64(11) . . ?
N39 Co1 N27 96.41(10) . . ?
N39 Co1 N31 82.93(10) . . ?
N39 Co1 N47 82.88(10) . . ?
C12 N11 Co1 127.01(19) . . ?
C12 N11 C16 118.8(2) . . ?
C16 N11 Co1 114.22(18) . . ?
C17 N19 Co1 118.31(18) . . ?
C17 N19 C20 123.5(2) . . ?
C20 N19 Co1 118.05(18) . . ?
C22 N27 Co1 113.83(18) . . ?
C26 N27 Co1 127.47(19) . . ?
C26 N27 C22 118.7(3) . . ?
C32 N31 Co1 126.94(19) . . ?
C32 N31 C36 118.6(2) . . ?
C36 N31 Co1 114.48(18) . . ?
C37 N39 Co1 117.73(18) . . ?
C40 N39 Co1 118.54(19) . . ?
C40 N39 C37 123.7(2) . . ?
C42 N47 Co1 113.38(19) . . ?
C46 N47 Co1 127.8(2) . . ?
C46 N47 C42 118.8(3) . . ?
N11 C12 H12 119.2 . . ?
N11 C12 C13 121.6(3) . . ?
C13 C12 H12 119.2 . . ?
C12 C13 H13 120.2 . . ?
C12 C13 C14 119.6(3) . . ?
C14 C13 H13 120.2 . . ?
C13 C14 H14 120.5 . . ?
C13 C14 C15 118.9(3) . . ?
C15 C14 H14 120.5 . . ?
C14 C15 H15 120.6 . . ?
C16 C15 C14 118.8(3) . . ?
C16 C15 H15 120.6 . . ?
N11 C16 C15 122.3(3) . . ?
N11 C16 C17 115.1(2) . . ?
C15 C16 C17 122.5(2) . . ?
O18 C17 N19 128.6(3) . . ?
O18 C17 C16 122.3(3) . . ?
N19 C17 C16 109.1(2) . . ?
O21 C20 N19 128.3(3) . . ?
O21 C20 C22 122.2(3) . . ?
N19 C20 C22 109.5(2) . . ?
N27 C22 C20 115.6(3) . . ?
N27 C22 C23 122.3(3) . . ?
C23 C22 C20 122.1(2) . . ?
C22 C23 H23 120.5 . . ?
C22 C23 C24 119.0(3) . . ?
C24 C23 H23 120.5 . . ?
C23 C24 H24 120.6 . . ?
C25 C24 C23 118.8(3) . . ?
C25 C24 H24 120.6 . . ?
C24 C25 H25 120.1 . . ?
C26 C25 C24 119.7(3) . . ?
C26 C25 H25 120.1 . . ?
N27 C26 C25 121.5(3) . . ?
N27 C26 H26 119.2 . . ?
C25 C26 H26 119.2 . . ?
N31 C32 H32 119.2 . . ?
N31 C32 C33 121.5(3) . . ?
C33 C32 H32 119.2 . . ?
C32 C33 H33 119.9 . . ?
C32 C33 C34 120.2(3) . . ?
C34 C33 H33 119.9 . . ?
C33 C34 H34 120.9 . . ?
C33 C34 C35 118.3(3) . . ?
C35 C34 H34 120.9 . . ?
C34 C35 H35 120.6 . . ?
C36 C35 C34 118.8(3) . . ?
C36 C35 H35 120.6 . . ?
N31 C36 C35 122.6(2) . . ?
N31 C36 C37 114.9(2) . . ?
C35 C36 C37 122.5(2) . . ?
O38 C37 N39 128.9(3) . . ?
O38 C37 C36 121.4(3) . . ?
N39 C37 C36 109.7(2) . . ?
O41 C40 N39 129.0(3) . . ?
O41 C40 C42 121.9(3) . . ?
N39 C40 C42 109.1(2) . . ?
N47 C42 C40 116.0(2) . . ?
N47 C42 C43 122.1(3) . . ?
C43 C42 C40 121.8(2) . . ?
C42 C43 H43 120.5 . . ?
C42 C43 C44 119.0(3) . . ?
C44 C43 H43 120.5 . . ?
C43 C44 H44 120.5 . . ?
C45 C44 C43 119.0(3) . . ?
C45 C44 H44 120.5 . . ?
C44 C45 H45 120.4 . . ?
C44 C45 C46 119.1(3) . . ?
C46 C45 H45 120.4 . . ?
N47 C46 C45 121.9(3) . . ?
N47 C46 H46 119.0 . . ?
C45 C46 H46 119.0 . . ?
F113 B111 F112 111.5(4) . . ?
F114 B111 F112 108.7(3) . . ?
F114 B111 F113 109.0(3) . . ?
F115 B111 F112 109.6(4) . . ?
F115 B111 F113 105.8(4) . . ?
F115 B111 F114 112.4(4) . . ?
N211 C212 C213 179.9(6) . . ?
C212 C213 H21A 109.5 . . ?
C212 C213 H21B 109.5 . . ?
C212 C213 H21C 109.5 . . ?
H21A C213 H21B 109.5 . . ?
H21A C213 H21C 109.5 . . ?
H21B C213 H21C 109.5 . . ?
N221 C222 C223 178.7(5) . . ?
C222 C223 H22A 109.5 . . ?
C222 C223 H22B 109.5 . . ?
C222 C223 H22C 109.5 . . ?
H22A C223 H22B 109.5 . . ?
H22A C223 H22C 109.5 . . ?
H22B C223 H22C 109.5 . . ?

loop_
_geom_bond_atom_site_label_1
_geom_bond_atom_site_label_2
_geom_bond_distance
_geom_bond_site_symmetry_2
_geom_bond_publ_flag
Co1 N11 1.938(2) . ?
Co1 N19 1.897(2) . ?
Co1 N27 1.944(2) . ?
Co1 N31 1.933(2) . ?
Co1 N39 1.896(2) . ?
Co1 N47 1.952(3) . ?
O18 C17 1.215(3) . ?
O21 C20 1.217(3) . ?
O38 C37 1.213(3) . ?
O41 C40 1.212(3) . ?
N11 C12 1.342(3) . ?
N11 C16 1.360(3) . ?
N19 C17 1.378(4) . ?
N19 C20 1.380(4) . ?
N27 C22 1.357(3) . ?
N27 C26 1.351(3) . ?
N31 C32 1.343(3) . ?
N31 C36 1.356(3) . ?
N39 C37 1.381(4) . ?
N39 C40 1.380(4) . ?
N47 C42 1.361(3) . ?
N47 C46 1.334(4) . ?
C12 H12 0.9500 . ?
C12 C13 1.381(4) . ?
C13 H13 0.9500 . ?
C13 C14 1.385(4) . ?
C14 H14 0.9500 . ?
C14 C15 1.392(4) . ?
C15 H15 0.9500 . ?
C15 C16 1.371(4) . ?
C16 C17 1.509(4) . ?
C20 C22 1.498(4) . ?
C22 C23 1.381(4) . ?
C23 H23 0.9500 . ?
C23 C24 1.388(4) . ?
C24 H24 0.9500 . ?
C24 C25 1.387(4) . ?
C25 H25 0.9500 . ?
C25 C26 1.384(4) . ?
C26 H26 0.9500 . ?
C32 H32 0.9500 . ?
C32 C33 1.382(4) . ?
C33 H33 0.9500 . ?
C33 C34 1.384(4) . ?
C34 H34 0.9500 . ?
C34 C35 1.395(4) . ?
C35 H35 0.9500 . ?
C35 C36 1.378(4) . ?
C36 C37 1.499(4) . ?
C40 C42 1.497(4) . ?
C42 C43 1.370(4) . ?
C43 H43 0.9500 . ?
C43 C44 1.390(4) . ?
C44 H44 0.9500 . ?
C44 C45 1.383(5) . ?
C45 H45 0.9500 . ?
C45 C46 1.390(4) . ?
C46 H46 0.9500 . ?
F112 B111 1.379(5) . ?
F113 B111 1.372(5) . ?
F114 B111 1.351(5) . ?
F115 B111 1.342(6) . ?
N211 C212 1.154(6) . ?
C212 C213 1.452(7) . ?
C213 H21A 0.9800 . ?
C213 H21B 0.9800 . ?
C213 H21C 0.9800 . ?
N221 C222 1.130(5) . ?
C222 C223 1.431(6) . ?
C223 H22A 0.9800 . ?
C223 H22B 0.9800 . ?
C223 H22C 0.9800 . ?
